data_4516521
loop_
_publ_author_name
'Vell\'e, Alba'
'Cebollada, Andrea'
'Ruiz, Silvia'
'Fonseca Guerra, C\'elia'
'Sanz Miguel, Pablo J.'

_publ_section_title
;
 Crystallographic and Computational Study on Cationic Triply
 Hydrogen-Bonded Nucleobases without Direct Anionic Stabilization
;
_journal_issue 12
_journal_name_full 'Crystal Growth &amp; Design'
_journal_page_first 5873
_journal_paper_doi 10.1021/acs.cgd.5b01272
_journal_volume 15
_journal_year 2015
_chemical_formula_moiety 'C5 H8 N3 O, C5 H7 N3 O, I3, 2(H2 O)'
_chemical_formula_sum 'C10 H19 I3 N6 O4'
_chemical_formula_weight 668.01
_space_group_IT_number 14
_space_group_name_Hall '-P 2ybc'
_space_group_name_H-M_alt 'P 1 21/c 1'
_symmetry_cell_setting monoclinic
_symmetry_space_group_name_H-M 'P 1 21/c 1'
_atom_sites_solution_hydrogens geom
_atom_sites_solution_primary direct
_atom_sites_solution_secondary difmap
_audit_creation_date 2013-04-05T21:22:25-00:00
_audit_creation_method 'WinGX routine CIF_UPDATE'
_cell_angle_alpha 90
_cell_angle_beta 95.977(2)
_cell_angle_gamma 90
_cell_formula_units_Z 4
_cell_length_a 10.4825(14)
_cell_length_b 18.658(2)
_cell_length_c 10.1195(13)
_cell_measurement_reflns_used 9920
_cell_measurement_temperature 100(2)
_cell_measurement_theta_max 28.19
_cell_measurement_theta_min 2.18
_cell_volume 1968.4(4)
_computing_cell_refinement 'Bruker SAINT'
_computing_data_collection 'Bruker APEX2'
_computing_data_reduction 'Bruker SAINT'
_computing_molecular_graphics 'Bruker SHELXTL'
_computing_publication_material 'Bruker SHELXTL'
_computing_structure_refinement 'SHELXL-97 (Sheldrick, 2008)'
_computing_structure_solution 'SHELXS-97 (Sheldrick, 2008)'
_diffrn_ambient_temperature 100(2)
_diffrn_measured_fraction_theta_full 1
_diffrn_measured_fraction_theta_max 0.977
_diffrn_measurement_device_type 'Bruker APEX-II CCD'
_diffrn_measurement_method '\f and \w scans'
_diffrn_radiation_monochromator graphite
_diffrn_radiation_type MoK\a
_diffrn_radiation_wavelength 0.71073
_diffrn_reflns_av_R_equivalents 0.0428
_diffrn_reflns_av_unetI/netI 0.0404
_diffrn_reflns_limit_h_max 13
_diffrn_reflns_limit_h_min -13
_diffrn_reflns_limit_k_max 23
_diffrn_reflns_limit_k_min -24
_diffrn_reflns_limit_l_max 13
_diffrn_reflns_limit_l_min -13
_diffrn_reflns_number 17229
_diffrn_reflns_theta_full 25
_diffrn_reflns_theta_max 28.25
_diffrn_reflns_theta_min 1.95
_exptl_absorpt_coefficient_mu 4.789
_exptl_absorpt_correction_T_max 0.384
_exptl_absorpt_correction_T_min 0.248
_exptl_absorpt_correction_type multi-scan
_exptl_absorpt_process_details sadabs
_exptl_crystal_colour brown
_exptl_crystal_density_diffrn 2.254
_exptl_crystal_density_method 'not measured'
_exptl_crystal_description prisms
_exptl_crystal_F_000 1248
_exptl_crystal_size_max 0.55
_exptl_crystal_size_mid 0.2
_exptl_crystal_size_min 0.2
_refine_diff_density_max 1.436
_refine_diff_density_min -1.857
_refine_diff_density_rms 0.187
_refine_ls_extinction_method none
_refine_ls_goodness_of_fit_ref 0.981
_refine_ls_hydrogen_treatment constr
_refine_ls_matrix_type full
_refine_ls_number_parameters 210
_refine_ls_number_reflns 4762
_refine_ls_number_restraints 0
_refine_ls_restrained_S_all 0.981
_refine_ls_R_factor_all 0.0558
_refine_ls_R_factor_gt 0.0376
_refine_ls_shift/su_max 0
_refine_ls_shift/su_mean 0
_refine_ls_structure_factor_coef Fsqd
_refine_ls_weighting_details 'calc w=1/[\s^2^(Fo^2^)+(0.0646P)^2^+0.0000P] where P=(Fo^2^+2Fc^2^)/3'
_refine_ls_weighting_scheme calc
_refine_ls_wR_factor_gt 0.0932
_refine_ls_wR_factor_ref 0.1043
_reflns_number_gt 3598
_reflns_number_total 4762
_reflns_threshold_expression >2sigma(I)
_cod_data_source_file cg5b01272_si_002.cif
_cod_data_source_block 1
_cod_original_sg_symbol_H-M P2(1)/c
_cod_database_code 4516521

loop_
_symmetry_equiv_pos_as_xyz
'x, y, z'
'-x, y+1/2, -z+1/2'
'-x, -y, -z'
'x, -y-1/2, z-1/2'

loop_
_atom_site_label
_atom_site_type_symbol
_atom_site_fract_x
_atom_site_fract_y
_atom_site_fract_z
_atom_site_U_iso_or_equiv
_atom_site_adp_type
_atom_site_occupancy
_atom_site_symmetry_multiplicity
_atom_site_calc_flag
_atom_site_refinement_flags
N1A N 0.6795(4) 0.3560(2) 0.4599(4) 0.0269(9) Uani 1 1 d .
C1A C 0.7164(5) 0.4275(3) 0.4165(6) 0.0344(12) Uani 1 1 d .
H11A H 0.6392 0.4563 0.3934 0.052 Uiso 1 1 calc R
H12A H 0.764 0.4229 0.3386 0.052 Uiso 1 1 calc R
H13A H 0.7707 0.4509 0.4886 0.052 Uiso 1 1 calc R
C2A C 0.5961(5) 0.3527(3) 0.5564(5) 0.0258(11) Uani 1 1 d .
O2A O 0.5514(4) 0.40579(19) 0.6040(4) 0.0326(9) Uani 1 1 d .
N3A N 0.5649(4) 0.2848(2) 0.5966(4) 0.0252(9) Uani 1 1 d .
H3A H 0.5101 0.2814 0.6565 0.03 Uiso 1 1 calc R
C4A C 0.6125(5) 0.2226(3) 0.5507(5) 0.0262(10) Uani 1 1 d .
N4A N 0.5781(4) 0.1614(2) 0.5983(4) 0.0285(9) Uani 1 1 d .
H41A H 0.5245 0.1604 0.6597 0.034 Uiso 1 1 calc R
H42A H 0.6085 0.1211 0.569 0.034 Uiso 1 1 calc R
C5A C 0.6990(5) 0.2292(3) 0.4501(5) 0.0263(11) Uani 1 1 d .
H5A H 0.7341 0.1877 0.4131 0.032 Uiso 1 1 calc R
C6A C 0.7292(5) 0.2949(3) 0.4096(5) 0.0274(11) Uani 1 1 d .
H6A H 0.787 0.2993 0.3437 0.033 Uiso 1 1 calc R
N1B N 0.2703(4) 0.2086(2) 0.9284(4) 0.0259(9) Uani 1 1 d .
C1B C 0.2374(5) 0.1351(3) 0.9680(6) 0.0332(12) Uani 1 1 d .
H11B H 0.1934 0.11 0.8913 0.05 Uiso 1 1 calc R
H12B H 0.1809 0.1375 1.0392 0.05 Uiso 1 1 calc R
H13B H 0.316 0.1092 0.9998 0.05 Uiso 1 1 calc R
C2B C 0.3553(5) 0.2179(3) 0.8345(5) 0.0259(10) Uani 1 1 d .
O2B O 0.4016(4) 0.16339(19) 0.7853(4) 0.0307(8) Uani 1 1 d .
N3B N 0.3865(4) 0.2845(2) 0.7958(4) 0.0252(9) Uani 1 1 d .
C4B C 0.3396(5) 0.3420(3) 0.8554(5) 0.0264(11) Uani 1 1 d .
N4B N 0.3762(4) 0.4069(2) 0.8191(4) 0.0302(10) Uani 1 1 d .
H41B H 0.4294 0.4112 0.7579 0.036 Uiso 1 1 calc R
H42B H 0.3471 0.4454 0.8564 0.036 Uiso 1 1 calc R
C5B C 0.2551(5) 0.3343(3) 0.9554(5) 0.0278(11) Uani 1 1 d .
H5B H 0.2235 0.375 0.9983 0.033 Uiso 1 1 calc R
C6B C 0.2215(5) 0.2676(3) 0.9873(5) 0.0296(12) Uani 1 1 d .
H6B H 0.1628 0.2609 1.0517 0.036 Uiso 1 1 calc R
I1 I 0.98536(3) 0.024850(17) 0.27153(3) 0.02785(10) Uani 1 1 d .
I2 I 0.94925(3) 0.175150(19) 0.20985(4) 0.03057(11) Uani 1 1 d .
I3 I 1.02758(3) -0.129170(18) 0.33900(4) 0.03047(11) Uani 1 1 d .
O1W O 0.4010(4) 0.0217(2) 0.7254(4) 0.0375(9) Uani 1 1 d .
H1W H 0.3961 -0.0041 0.7995 0.056 Uiso 1 1 d R
H2W H 0.3963 0.0672 0.7554 0.056 Uiso 1 1 d R
O2W O 0.6917(4) 0.03116(19) 0.5157(4) 0.0330(9) Uani 1 1 d .
H3W H 0.6652 0.0098 0.4378 0.049 Uiso 1 1 d R
H4W H 0.7759 0.0374 0.5103 0.049 Uiso 1 1 d R

loop_
_atom_site_aniso_label
_atom_site_aniso_U_11
_atom_site_aniso_U_22
_atom_site_aniso_U_33
_atom_site_aniso_U_23
_atom_site_aniso_U_13
_atom_site_aniso_U_12
N1A 0.031(2) 0.026(2) 0.026(2) 0.0017(17) 0.0109(19) 0.0008(18)
C1A 0.036(3) 0.033(3) 0.036(3) 0.003(2) 0.013(3) 0.000(2)
C2A 0.031(3) 0.027(3) 0.021(2) -0.002(2) 0.009(2) 0.000(2)
O2A 0.040(2) 0.026(2) 0.034(2) -0.0038(16) 0.0129(18) 0.0008(17)
N3A 0.027(2) 0.026(2) 0.024(2) -0.0019(17) 0.0094(18) -0.0011(17)
C4A 0.028(3) 0.028(3) 0.024(2) -0.002(2) 0.006(2) 0.003(2)
N4A 0.032(2) 0.027(2) 0.028(2) -0.0020(18) 0.0104(19) 0.0000(19)
C5A 0.025(2) 0.031(3) 0.025(2) -0.003(2) 0.007(2) 0.002(2)
C6A 0.025(2) 0.034(3) 0.024(2) 0.000(2) 0.008(2) 0.003(2)
N1B 0.028(2) 0.027(2) 0.024(2) -0.0019(17) 0.0087(18) -0.0007(18)
C1B 0.033(3) 0.031(3) 0.039(3) 0.004(2) 0.017(3) 0.000(2)
C2B 0.026(2) 0.026(3) 0.026(2) -0.001(2) 0.004(2) 0.001(2)
O2B 0.037(2) 0.0235(18) 0.034(2) -0.0013(15) 0.0170(17) -0.0002(16)
N3B 0.026(2) 0.025(2) 0.026(2) -0.0025(17) 0.0092(18) 0.0008(17)
C4B 0.026(2) 0.029(3) 0.024(3) -0.002(2) 0.004(2) 0.003(2)
N4B 0.036(2) 0.026(2) 0.031(2) -0.0029(18) 0.016(2) 0.0014(19)
C5B 0.030(3) 0.029(3) 0.025(3) -0.004(2) 0.008(2) 0.002(2)
C6B 0.029(3) 0.036(3) 0.026(3) 0.001(2) 0.012(2) 0.002(2)
I1 0.02876(18) 0.02628(19) 0.02977(18) -0.00022(13) 0.00899(14) 0.00062(13)
I2 0.03241(19) 0.02685(19) 0.03393(19) 0.00318(14) 0.01043(15) 0.00448(14)
I3 0.0332(2) 0.02414(19) 0.0364(2) 0.00276(14) 0.01487(15) 0.00057(13)
O1W 0.051(2) 0.028(2) 0.036(2) 0.0001(16) 0.015(2) 0.0014(18)
O2W 0.034(2) 0.031(2) 0.036(2) -0.0046(16) 0.0122(17) 0.0000(16)

loop_
_atom_type_symbol
_atom_type_description
_atom_type_scat_dispersion_real
_atom_type_scat_dispersion_imag
_atom_type_scat_source
C C 0.0033 0.0016 'International Tables Vol C Tables 4.2.6.8 and 6.1.1.4'
H H 0 0 'International Tables Vol C Tables 4.2.6.8 and 6.1.1.4'
N N 0.0061 0.0033 'International Tables Vol C Tables 4.2.6.8 and 6.1.1.4'
O O 0.0106 0.006 'International Tables Vol C Tables 4.2.6.8 and 6.1.1.4'
I I -0.4742 1.8119 'International Tables Vol C Tables 4.2.6.8 and 6.1.1.4'

loop_
_geom_angle_atom_site_label_1
_geom_angle_atom_site_label_2
_geom_angle_atom_site_label_3
_geom_angle
C6A N1A C2A 121.3(4)
C6A N1A C1A 121.4(4)
C2A N1A C1A 117.3(4)
N1A C1A H11A 109.5
N1A C1A H12A 109.5
H11A C1A H12A 109.5
N1A C1A H13A 109.5
H11A C1A H13A 109.5
H12A C1A H13A 109.5
O2A C2A N1A 122.9(5)
O2A C2A N3A 121.2(5)
N1A C2A N3A 115.9(4)
C4A N3A C2A 125.1(4)
C4A N3A H3A 117.5
C2A N3A H3A 117.5
N4A C4A N3A 119.6(5)
N4A C4A C5A 123.7(5)
N3A C4A C5A 116.6(4)
C4A N4A H41A 120
C4A N4A H42A 120
H41A N4A H42A 120
C6A C5A C4A 118.8(5)
C6A C5A H5A 120.6
C4A C5A H5A 120.6
C5A C6A N1A 122.3(5)
C5A C6A H6A 118.8
N1A C6A H6A 118.8
C6B N1B C2B 119.6(4)
C6B N1B C1B 121.1(4)
C2B N1B C1B 119.3(4)
N1B C1B H11B 109.5
N1B C1B H12B 109.5
H11B C1B H12B 109.5
N1B C1B H13B 109.5
H11B C1B H13B 109.5
H12B C1B H13B 109.5
O2B C2B N3B 121.0(5)
O2B C2B N1B 118.5(5)
N3B C2B N1B 120.5(4)
C4B N3B C2B 119.4(4)
N4B C4B N3B 118.1(5)
N4B C4B C5B 120.5(5)
N3B C4B C5B 121.4(5)
C4B N4B H41B 120
C4B N4B H42B 120
H41B N4B H42B 120
C6B C5B C4B 117.6(5)
C6B C5B H5B 121.2
C4B C5B H5B 121.2
C5B C6B N1B 121.3(5)
C5B C6B H6B 119.4
N1B C6B H6B 119.4
I2 I1 I3 178.760(17)
H1W O1W H2W 102.4
H3W O2W H4W 102.7

loop_
_geom_bond_atom_site_label_1
_geom_bond_atom_site_label_2
_geom_bond_distance
N1A C6A 1.373(7)
N1A C2A 1.378(6)
N1A C1A 1.469(7)
C1A H11A 0.98
C1A H12A 0.98
C1A H13A 0.98
C2A O2A 1.217(6)
C2A N3A 1.379(6)
N3A C4A 1.364(6)
N3A H3A 0.88
C4A N4A 1.304(6)
C4A C5A 1.437(7)
N4A H41A 0.88
N4A H42A 0.88
C5A C6A 1.341(7)
C5A H5A 0.95
C6A H6A 0.95
N1B C6B 1.375(6)
N1B C2B 1.380(6)
N1B C1B 1.479(7)
C1B H11B 0.98
C1B H12B 0.98
C1B H13B 0.98
C2B O2B 1.252(6)
C2B N3B 1.353(6)
N3B C4B 1.349(6)
C4B N4B 1.332(7)
C4B C5B 1.420(7)
N4B H41B 0.88
N4B H42B 0.88
C5B C6B 1.343(7)
C5B H5B 0.95
C6B H6B 0.95
I1 I2 2.8892(6)
I1 I3 2.9761(6)
O1W H1W 0.8982
O1W H2W 0.9047
O2W H3W 0.9011
O2W H4W 0.8977

loop_
_geom_torsion_atom_site_label_1
_geom_torsion_atom_site_label_2
_geom_torsion_atom_site_label_3
_geom_torsion_atom_site_label_4
_geom_torsion
C6A N1A C2A O2A 179.2(5)
C1A N1A C2A O2A 1.2(8)
C6A N1A C2A N3A -1.0(7)
C1A N1A C2A N3A -179.0(4)
O2A C2A N3A C4A -178.6(5)
N1A C2A N3A C4A 1.7(7)
C2A N3A C4A N4A 178.5(5)
C2A N3A C4A C5A -1.7(8)
N4A C4A C5A C6A -179.1(5)
N3A C4A C5A C6A 1.1(7)
C4A C5A C6A N1A -0.6(8)
C2A N1A C6A C5A 0.5(8)
C1A N1A C6A C5A 178.4(5)
C6B N1B C2B O2B 177.8(5)
C1B N1B C2B O2B 0.2(7)
C6B N1B C2B N3B -2.9(7)
C1B N1B C2B N3B 179.5(5)
O2B C2B N3B C4B -176.8(5)
N1B C2B N3B C4B 3.8(7)
C2B N3B C4B N4B 177.2(5)
C2B N3B C4B C5B -1.8(7)
N4B C4B C5B C6B 179.8(5)
N3B C4B C5B C6B -1.2(8)
C4B C5B C6B N1B 2.1(8)
C2B N1B C6B C5B -0.2(8)
C1B N1B C6B C5B 177.3(5)
